data_2214962
loop_
_publ_author_name
'Liang-Gui Wang'

_publ_section_title
Dibromidobis(2-methyl-5-phenyl-<i>s</i>-triazolo[3,4-<i>b</i>][1,3,4]thiadiazole-\k<i>N</i>)nickel(II)
_journal_coeditor_code BG2086
_journal_issue 9
_journal_name_full 'Acta Crystallographica Section E'
_journal_page_first m2345
_journal_page_last m2345
_journal_paper_doi 10.1107/S160053680703958X
_journal_volume 63
_journal_year 2007
_chemical_formula_iupac '[Ni Br2 (C10 H8 N4 S)2]'
_chemical_formula_moiety 'C20 H16 Br2 N8 Ni S2'
_chemical_formula_sum 'C20 H16 Br2 N8 Ni S2'
_chemical_formula_weight 651.06
_chemical_name_systematic
;
Dibromidobis(2-methyl-5-phenyl-s-triazolo[3,4-b][1,3,4]thiadiazole-
\kN)nickel(II)
;
_space_group_IT_number 2
_symmetry_cell_setting triclinic
_symmetry_space_group_name_Hall '-P 1'
_symmetry_space_group_name_H-M 'P -1'
_atom_sites_solution_hydrogens geom
_atom_sites_solution_primary direct
_atom_sites_solution_secondary difmap
_audit_creation_method SHELXL-97
_cell_angle_alpha 98.442(2)
_cell_angle_beta 105.614(3)
_cell_angle_gamma 108.859(2)
_cell_formula_units_Z 1
_cell_length_a 6.8286(10)
_cell_length_b 8.5231(13)
_cell_length_c 11.3654(16)
_cell_measurement_reflns_used 2383
_cell_measurement_temperature 298(2)
_cell_measurement_theta_max 27.49
_cell_measurement_theta_min 1.92
_cell_volume 582.69(15)
_computing_cell_refinement 'SAINT (Bruker, 1999)'
_computing_data_collection 'APEX2 (Bruker, 2000)'
_computing_data_reduction 'SAINT (Bruker, 1999)'
_computing_molecular_graphics 'SHELXTL (Bruker, 1998)'
_computing_publication_material 'SHELXTL (Bruker, 1998)'
_computing_structure_refinement 'SHELXL97 (Sheldrick, 1997)'
_computing_structure_solution 'SHELXS97 (Sheldrick, 1997)'
_diffrn_ambient_temperature 298(2)
_diffrn_measured_fraction_theta_full 0.92
_diffrn_measured_fraction_theta_max 0.89
_diffrn_measurement_device_type 'Bruker APEX II area-detector'
_diffrn_measurement_method '\f and \w'
_diffrn_radiation_monochromator graphite
_diffrn_radiation_source 'fine-focus sealed tube'
_diffrn_radiation_type MoK\a
_diffrn_radiation_wavelength 0.71073
_diffrn_reflns_av_R_equivalents 0.1013
_diffrn_reflns_av_sigmaI/netI 0.1038
_diffrn_reflns_limit_h_max 8
_diffrn_reflns_limit_h_min -8
_diffrn_reflns_limit_k_max 10
_diffrn_reflns_limit_k_min -11
_diffrn_reflns_limit_l_max 14
_diffrn_reflns_limit_l_min -13
_diffrn_reflns_number 4173
_diffrn_reflns_theta_full 25.00
_diffrn_reflns_theta_max 27.49
_diffrn_reflns_theta_min 1.92
_diffrn_standards_number 0
_exptl_absorpt_coefficient_mu 4.467
_exptl_absorpt_correction_T_max 0.53
_exptl_absorpt_correction_T_min 0.37
_exptl_absorpt_correction_type multi-scan
_exptl_absorpt_process_details '(SADABS; Sheldrick, 1996)'
_exptl_crystal_colour green
_exptl_crystal_density_diffrn 1.855
_exptl_crystal_density_method 'not measured'
_exptl_crystal_description block
_exptl_crystal_F_000 322
_exptl_crystal_size_max 0.25
_exptl_crystal_size_mid 0.20
_exptl_crystal_size_min 0.14
_refine_diff_density_max 0.703
_refine_diff_density_min -0.929
_refine_ls_extinction_method none
_refine_ls_goodness_of_fit_ref 0.885
_refine_ls_hydrogen_treatment constr
_refine_ls_matrix_type full
_refine_ls_number_parameters 152
_refine_ls_number_reflns 2383
_refine_ls_number_restraints 0
_refine_ls_restrained_S_all 0.885
_refine_ls_R_factor_all 0.0632
_refine_ls_R_factor_gt 0.0443
_refine_ls_shift/su_max 0.000
_refine_ls_shift/su_mean 0.000
_refine_ls_structure_factor_coef Fsqd
_refine_ls_weighting_details 'calc w=1/[\s^2^(Fo^2^)+(0.0555P)^2^] where P=(Fo^2^+2Fc^2^)/3'
_refine_ls_weighting_scheme calc
_refine_ls_wR_factor_gt 0.1114
_refine_ls_wR_factor_ref 0.1164
_reflns_number_gt 1595
_reflns_number_total 2383
_reflns_threshold_expression I>2\s(I)
_cod_data_source_file bg2086.cif
_cod_data_source_block I
_cod_original_sg_symbol_Hall ' -P 1 '
_cod_original_sg_symbol_H-M ' P-1 '
_cod_database_code 2214962
_cod_database_fobs_code 2214962

loop_
_symmetry_equiv_pos_as_xyz
'x, y, z'
'-x, -y, -z'

loop_
_atom_site_type_symbol
_atom_site_label
_atom_site_fract_x
_atom_site_fract_y
_atom_site_fract_z
_atom_site_U_iso_or_equiv
_atom_site_adp_type
_atom_site_calc_flag
_atom_site_refinement_flags
_atom_site_occupancy
Br Br1 0.85222(9) 0.72697(7) 0.06809(5) 0.0707(2) Uani d . 1
Ni Ni1 0.5000 0.5000 0.0000 0.0321(2) Uani d S 1
S S1 0.3986(2) 0.08844(13) 0.13109(10) 0.0434(3) Uani d . 1
N N1 0.5616(6) 0.4522(4) 0.1689(3) 0.0392(8) Uani d . 1
N N2 0.6704(6) 0.5816(4) 0.2827(3) 0.0392(8) Uani d . 1
N N3 0.6002(6) 0.3343(4) 0.3279(3) 0.0330(7) Uani d . 1
N N4 0.5781(6) 0.1933(4) 0.3771(3) 0.0383(8) Uani d . 1
C C1 0.8738(8) 0.7807(6) 0.5409(4) 0.0435(10) Uani d . 1
H H1 0.8615 0.8379 0.4772 0.052 Uiso calc R 1
C C2 0.9710(8) 0.8729(6) 0.6677(4) 0.0504(12) Uani d . 1
H H2 1.0233 0.9921 0.6892 0.060 Uiso calc R 1
C C3 0.9889(8) 0.7861(6) 0.7604(4) 0.0497(12) Uani d . 1
H H3 1.0536 0.8479 0.8447 0.060 Uiso calc R 1
C C5 0.8172(8) 0.5181(6) 0.6055(4) 0.0424(10) Uani d . 1
H H4 0.7674 0.3990 0.5852 0.051 Uiso calc R 1
C C6 0.7950(7) 0.6011(5) 0.5107(4) 0.0340(9) Uani d . 1
C C4 0.9134(8) 0.6106(6) 0.7314(4) 0.0511(12) Uani d . 1
H H6 0.9264 0.5541 0.7954 0.061 Uiso calc R 1
C C8 0.5192(7) 0.3049(5) 0.2004(4) 0.0358(9) Uani d . 1
C C9 0.4777(8) 0.0564(5) 0.2839(4) 0.0425(10) Uani d . 1
C C10 0.4262(9) -0.1189(6) 0.3024(5) 0.0629(15) Uani d . 1
H H17A 0.4750 -0.1124 0.3911 0.094 Uiso calc R 1
H H17B 0.4999 -0.1755 0.2613 0.094 Uiso calc R 1
H H17C 0.2703 -0.1826 0.2667 0.094 Uiso calc R 1
C C7 0.6932(7) 0.5085(5) 0.3759(4) 0.0327(9) Uani d . 1

loop_
_atom_site_aniso_label
_atom_site_aniso_U_11
_atom_site_aniso_U_22
_atom_site_aniso_U_33
_atom_site_aniso_U_12
_atom_site_aniso_U_13
_atom_site_aniso_U_23
Br1 0.0605(4) 0.0744(4) 0.0384(3) -0.0131(3) 0.0004(2) 0.0214(3)
Ni1 0.0408(4) 0.0294(4) 0.0194(3) 0.0069(3) 0.0077(3) 0.0064(3)
S1 0.0519(7) 0.0362(6) 0.0349(5) 0.0125(5) 0.0104(5) 0.0061(5)
N1 0.047(2) 0.0380(19) 0.0244(16) 0.0099(17) 0.0081(16) 0.0064(14)
N2 0.047(2) 0.0352(18) 0.0271(17) 0.0096(16) 0.0096(17) 0.0046(14)
N3 0.040(2) 0.0342(18) 0.0280(16) 0.0153(15) 0.0126(16) 0.0114(14)
N4 0.043(2) 0.043(2) 0.0358(19) 0.0202(17) 0.0140(17) 0.0176(16)
C1 0.048(3) 0.046(3) 0.032(2) 0.016(2) 0.011(2) 0.0063(19)
C2 0.047(3) 0.053(3) 0.037(2) 0.012(2) 0.009(2) -0.003(2)
C3 0.043(3) 0.071(3) 0.029(2) 0.020(2) 0.011(2) 0.000(2)
C5 0.049(3) 0.044(2) 0.032(2) 0.016(2) 0.014(2) 0.0079(18)
C6 0.035(2) 0.042(2) 0.0276(19) 0.0158(19) 0.0139(19) 0.0076(17)
C4 0.057(3) 0.070(3) 0.028(2) 0.022(3) 0.016(2) 0.016(2)
C8 0.038(2) 0.039(2) 0.029(2) 0.0118(19) 0.0128(19) 0.0084(17)
C9 0.043(3) 0.042(2) 0.045(2) 0.019(2) 0.013(2) 0.015(2)
C10 0.073(4) 0.047(3) 0.062(3) 0.024(3) 0.006(3) 0.021(3)
C7 0.033(2) 0.037(2) 0.0283(19) 0.0124(18) 0.0100(18) 0.0096(17)

loop_
_atom_type_symbol
_atom_type_description
_atom_type_scat_dispersion_real
_atom_type_scat_dispersion_imag
_atom_type_scat_source
C C 0.0033 0.0016 'International Tables Vol C Tables 4.2.6.8 and 6.1.1.4'
H H 0.0000 0.0000 'International Tables Vol C Tables 4.2.6.8 and 6.1.1.4'
Br Br -0.2901 2.4595 'International Tables Vol C Tables 4.2.6.8 and 6.1.1.4'
Ni Ni 0.3393 1.1124 'International Tables Vol C Tables 4.2.6.8 and 6.1.1.4'
N N 0.0061 0.0033 'International Tables Vol C Tables 4.2.6.8 and 6.1.1.4'
S S 0.1246 0.1234 'International Tables Vol C Tables 4.2.6.8 and 6.1.1.4'

loop_
_geom_angle_atom_site_label_1
_geom_angle_atom_site_label_2
_geom_angle_atom_site_label_3
_geom_angle_site_symmetry_1
_geom_angle_site_symmetry_3
_geom_angle
_geom_angle_publ_flag
N1 Ni1 N1 . 2_665 180.00(19) ?
N1 Ni1 Br1 . . 90.80(10) y
N1 Ni1 Br1 2_665 . 89.20(10) ?
N1 Ni1 Br1 . 2_665 89.20(10) ?
N1 Ni1 Br1 2_665 2_665 90.80(10) ?
Br1 Ni1 Br1 . 2_665 180.0 ?
C8 S1 C9 . . 87.73(19) ?
C8 N1 N2 . . 106.4(3) ?
C8 N1 Ni1 . . 130.3(3) ?
N2 N1 Ni1 . . 123.3(2) ?
C7 N2 N1 . . 108.2(3) ?
C8 N3 C7 . . 106.6(3) ?
C8 N3 N4 . . 117.5(3) ?
C7 N3 N4 . . 135.9(3) ?
C9 N4 N3 . . 108.2(3) ?
C2 C1 C6 . . 119.2(4) ?
C2 C1 H1 . . 120.4 ?
C6 C1 H1 . . 120.4 ?
C3 C2 C1 . . 119.5(4) ?
C3 C2 H2 . . 120.3 ?
C1 C2 H2 . . 120.3 ?
C4 C3 C2 . . 121.5(4) ?
C4 C3 H3 . . 119.2 ?
C2 C3 H3 . . 119.2 ?
C6 C5 C4 . . 120.5(4) ?
C6 C5 H4 . . 119.7 ?
C4 C5 H4 . . 119.7 ?
C5 C6 C1 . . 119.9(4) ?
C5 C6 C7 . . 122.5(4) ?
C1 C6 C7 . . 117.6(4) ?
C3 C4 C5 . . 119.3(4) ?
C3 C4 H6 . . 120.3 ?
C5 C4 H6 . . 120.3 ?
N1 C8 N3 . . 109.8(3) ?
N1 C8 S1 . . 140.1(3) ?
N3 C8 S1 . . 110.1(3) ?
N4 C9 C10 . . 122.8(4) ?
N4 C9 S1 . . 116.4(3) ?
C10 C9 S1 . . 120.8(4) ?
C9 C10 H17A . . 109.5 ?
C9 C10 H17B . . 109.5 ?
H17A C10 H17B . . 109.5 ?
C9 C10 H17C . . 109.5 ?
H17A C10 H17C . . 109.5 ?
H17B C10 H17C . . 109.5 ?
N2 C7 N3 . . 109.0(3) ?
N2 C7 C6 . . 124.7(4) ?
N3 C7 C6 . . 126.3(3) ?

loop_
_geom_bond_atom_site_label_1
_geom_bond_atom_site_label_2
_geom_bond_site_symmetry_2
_geom_bond_distance
_geom_bond_publ_flag
Ni1 Br1 . 2.3826(6) y
Ni1 N1 . 1.984(3) y
Ni1 N1 2_665 1.984(3) ?
Ni1 Br1 2_665 2.3826(6) ?
S1 C8 . 1.716(4) ?
S1 C9 . 1.765(4) ?
N1 C8 . 1.319(5) ?
N1 N2 . 1.405(4) ?
N2 C7 . 1.305(5) ?
N3 C8 . 1.358(5) ?
N3 C7 . 1.368(5) ?
N3 N4 . 1.380(4) ?
N4 C9 . 1.297(6) ?
C1 C2 . 1.396(6) ?
C1 C6 . 1.402(6) ?
C1 H1 . 0.9300 ?
C2 C3 . 1.375(6) ?
C2 H2 . 0.9300 ?
C3 C4 . 1.369(7) ?
C3 H3 . 0.9300 ?
C5 C6 . 1.375(6) ?
C5 C4 . 1.389(6) ?
C5 H4 . 0.9300 ?
C6 C7 . 1.473(5) ?
C4 H6 . 0.9300 ?
C9 C10 . 1.481(6) ?
C10 H17A . 0.9600 ?
C10 H17B . 0.9600 ?
C10 H17C . 0.9600 ?

loop_
_geom_hbond_atom_site_label_D
_geom_hbond_atom_site_label_H
_geom_hbond_atom_site_label_A
_geom_hbond_site_symmetry_A
_geom_hbond_distance_DH
_geom_hbond_distance_HA
_geom_hbond_distance_DA
_geom_hbond_angle_DHA
C10 H17C Br1 1_445 0.96 2.90 3.769(5) 150.3
C5 H4 N4 . 0.93 2.45 3.123(6) 129.2
